data_4068084
loop_
_publ_author_name
'Adams, Richard D.'
'Chen, Mingwei'

_publ_section_title
;
 Synthesis of Higher Nuclearity Iridium Clusters: Reaction of
 [Ir4(CO)11Ph]&#x2212;with [Ir(COD)Cl]2
;
_journal_issue 1
_journal_name_full Organometallics
_journal_page_first 445
_journal_paper_doi 10.1021/om201084h
_journal_volume 31
_journal_year 2012
_chemical_formula_sum 'C23 H22 Ir4 O7'
_chemical_formula_weight 1179.21
_chemical_name_systematic
; 
 ? 
;
_space_group_IT_number 14
_symmetry_cell_setting monoclinic
_symmetry_space_group_name_Hall '-P 2yn'
_symmetry_space_group_name_H-M 'P 1 21/n 1'
_atom_sites_solution_hydrogens geom
_atom_sites_solution_primary direct
_atom_sites_solution_secondary difmap
_audit_creation_method SHELXL-97
_cell_angle_alpha 90.00
_cell_angle_beta 104.3420(10)
_cell_angle_gamma 90.00
_cell_formula_units_Z 4
_cell_length_a 10.1295(3)
_cell_length_b 16.7531(5)
_cell_length_c 14.8948(4)
_cell_measurement_reflns_used 6063
_cell_measurement_temperature 294(2)
_cell_measurement_theta_max 28.28
_cell_measurement_theta_min 2.52
_cell_volume 2448.88(12)
_computing_structure_refinement 'SHELXL-97 (Sheldrick, 1997)'
_computing_structure_solution 'SHELXS-97 (Sheldrick, 1990)'
_diffrn_ambient_temperature 294(2)
_diffrn_measured_fraction_theta_full 1.000
_diffrn_measured_fraction_theta_max 1.000
_diffrn_radiation_monochromator graphite
_diffrn_radiation_source 'fine-focus sealed tube'
_diffrn_radiation_type MoK\a
_diffrn_radiation_wavelength 0.71073
_diffrn_reflns_av_R_equivalents 0.0400
_diffrn_reflns_av_sigmaI/netI 0.0274
_diffrn_reflns_limit_h_max 13
_diffrn_reflns_limit_h_min -13
_diffrn_reflns_limit_k_max 22
_diffrn_reflns_limit_k_min -22
_diffrn_reflns_limit_l_max 19
_diffrn_reflns_limit_l_min -19
_diffrn_reflns_number 38469
_diffrn_reflns_theta_full 28.33
_diffrn_reflns_theta_max 28.32
_diffrn_reflns_theta_min 1.86
_diffrn_standards_decay_% <1
_exptl_absorpt_coefficient_mu 21.709
_exptl_absorpt_correction_T_max 1.000
_exptl_absorpt_correction_T_min 0.584243
_exptl_absorpt_correction_type multi-scan
_exptl_crystal_colour black
_exptl_crystal_density_diffrn 3.198
_exptl_crystal_density_method 'not measured'
_exptl_crystal_description block
_exptl_crystal_F_000 2096
_exptl_crystal_size_max 0.18
_exptl_crystal_size_mid 0.08
_exptl_crystal_size_min 0.07
_refine_diff_density_max 0.772
_refine_diff_density_min -1.378
_refine_diff_density_rms 0.223
_refine_ls_extinction_method none
_refine_ls_goodness_of_fit_ref 1.001
_refine_ls_hydrogen_treatment constr
_refine_ls_matrix_type full
_refine_ls_number_parameters 307
_refine_ls_number_reflns 6105
_refine_ls_number_restraints 0
_refine_ls_restrained_S_all 1.001
_refine_ls_R_factor_all 0.0316
_refine_ls_R_factor_gt 0.0261
_refine_ls_shift/su_max 0.001
_refine_ls_shift/su_mean 0.000
_refine_ls_structure_factor_coef Fsqd
_refine_ls_weighting_details 'calc w=1/[\s^2^(Fo^2^)+(0.0500P)^2^+0.8911P] where P=(Fo^2^+2Fc^2^)/3'
_refine_ls_weighting_scheme calc
_refine_ls_wR_factor_gt 0.0743
_refine_ls_wR_factor_ref 0.0784
_reflns_number_gt 5539
_reflns_number_total 6105
_reflns_threshold_expression >2sigma(I)
_cod_data_source_file om201084h_si_001.cif
_cod_data_source_block 1
_cod_depositor_comments
;
The following automatic conversions were performed:

'_symmetry_cell_setting' value 'Monoclinic' changed to 'monoclinic'
according to /home/saulius/struct/CIF-dictionaries/cif_core.dic
dictionary named 'cif_core.dic' version 2.4.1 from 2010-06-29.

Automatic conversion script
Id: cif_fix_values 1715 2011-07-08 13:25:40Z adriana 
;
_cod_original_sg_symbol_H-M P2(1)/n
_cod_database_code 4068084

loop_
_symmetry_equiv_pos_as_xyz
'x, y, z'
'-x+1/2, y+1/2, -z+1/2'
'-x, -y, -z'
'x-1/2, -y-1/2, z-1/2'

loop_
_atom_site_label
_atom_site_type_symbol
_atom_site_fract_x
_atom_site_fract_y
_atom_site_fract_z
_atom_site_U_iso_or_equiv
_atom_site_adp_type
_atom_site_occupancy
_atom_site_symmetry_multiplicity
_atom_site_calc_flag
_atom_site_refinement_flags
Ir1 Ir 0.79963(3) 0.064058(14) 0.119948(16) 0.02913(7) Uani 1 1 d .
Ir2 Ir 0.70657(3) 0.066194(14) 0.274188(16) 0.02877(7) Uani 1 1 d .
Ir3 Ir 0.65282(2) 0.193704(14) 0.160484(16) 0.02880(7) Uani 1 1 d .
Ir4 Ir 0.91268(2) 0.212555(14) 0.150614(16) 0.02859(7) Uani 1 1 d .
C1 C 0.7059(7) -0.0257(4) 0.1834(4) 0.0350(14) Uani 1 1 d .
C2 C 0.7347(7) 0.2486(5) 0.0607(5) 0.0459(18) Uani 1 1 d .
C11 C 0.9471(8) 0.0003(4) 0.1054(5) 0.0400(15) Uani 1 1 d .
C12 C 0.6976(9) 0.0557(5) -0.0047(5) 0.0484(19) Uani 1 1 d .
C21 C 0.5355(8) 0.0481(5) 0.2916(6) 0.0470(18) Uani 1 1 d .
C31 C 0.5752(7) 0.2738(4) 0.2220(6) 0.0420(16) Uani 1 1 d .
C32 C 0.4842(7) 0.1621(4) 0.0797(5) 0.0390(15) Uani 1 1 d .
C33 C 0.8270(6) 0.1760(3) 0.2748(4) 0.0261(11) Uani 1 1 d .
C34 C 0.9058(6) 0.1114(3) 0.2504(4) 0.0273(12) Uani 1 1 d .
C35 C 1.0287(7) 0.0744(4) 0.3178(5) 0.0373(15) Uani 1 1 d .
H35A H 1.0695 0.1134 0.3647 0.045 Uiso 1 1 calc R
H35B H 1.0963 0.0597 0.2847 0.045 Uiso 1 1 calc R
C36 C 0.9875(8) 0.0005(4) 0.3646(5) 0.0419(16) Uani 1 1 d .
H36A H 0.9867 -0.0451 0.3244 0.050 Uiso 1 1 calc R
H36B H 1.0564 -0.0093 0.4216 0.050 Uiso 1 1 calc R
C37 C 0.8491(8) 0.0061(4) 0.3874(5) 0.0422(16) Uani 1 1 d .
H37 H 0.7948 -0.0394 0.3780 0.051 Uiso 1 1 calc R
C38 C 0.7963(8) 0.0745(4) 0.4215(5) 0.0393(15) Uani 1 1 d .
H38 H 0.7075 0.0718 0.4283 0.047 Uiso 1 1 calc R
C39 C 0.8724(8) 0.1512(4) 0.4477(4) 0.0383(15) Uani 1 1 d .
H39A H 0.9681 0.1384 0.4714 0.046 Uiso 1 1 calc R
H39B H 0.8412 0.1750 0.4981 0.046 Uiso 1 1 calc R
C40 C 0.8610(8) 0.2148(4) 0.3713(4) 0.0352(14) Uani 1 1 d .
H40A H 0.7904 0.2528 0.3751 0.042 Uiso 1 1 calc R
H40B H 0.9465 0.2435 0.3810 0.042 Uiso 1 1 calc R
C41 C 1.1041(7) 0.1853(5) 0.1207(6) 0.0442(17) Uani 1 1 d .
H41 H 1.0902 0.1339 0.1398 0.053 Uiso 1 1 calc R
C42 C 1.0111(9) 0.2165(5) 0.0385(5) 0.0471(18) Uani 1 1 d .
H42 H 0.9404 0.1837 0.0074 0.057 Uiso 1 1 calc R
C43 C 1.0214(11) 0.2990(6) -0.0001(7) 0.070(3) Uani 1 1 d .
H43A H 1.1052 0.3027 -0.0202 0.084 Uiso 1 1 calc R
H43B H 0.9460 0.3068 -0.0540 0.084 Uiso 1 1 calc R
C44 C 1.0193(13) 0.3632(6) 0.0678(7) 0.076(3) Uani 1 1 d .
H44A H 0.9652 0.4071 0.0355 0.091 Uiso 1 1 calc R
H44B H 1.1116 0.3827 0.0912 0.091 Uiso 1 1 calc R
C45 C 0.9633(9) 0.3401(4) 0.1500(6) 0.0494(19) Uani 1 1 d .
H45 H 0.8715 0.3493 0.1463 0.059 Uiso 1 1 calc R
C46 C 1.0417(8) 0.3065(4) 0.2293(5) 0.0440(17) Uani 1 1 d .
H46 H 0.9978 0.2949 0.2757 0.053 Uiso 1 1 calc R
C47 C 1.1880(9) 0.2865(7) 0.2493(8) 0.073(3) Uani 1 1 d .
H47A H 1.2145 0.2604 0.3092 0.087 Uiso 1 1 calc R
H47B H 1.2400 0.3356 0.2532 0.087 Uiso 1 1 calc R
C48 C 1.2244(9) 0.2331(6) 0.1777(8) 0.069(3) Uani 1 1 d .
H48A H 1.2949 0.1963 0.2086 0.083 Uiso 1 1 calc R
H48B H 1.2616 0.2656 0.1360 0.083 Uiso 1 1 calc R
O1 O 0.6794(7) -0.0936(3) 0.1734(4) 0.0559(15) Uani 1 1 d .
O2 O 0.7006(6) 0.2806(5) -0.0103(5) 0.080(2) Uani 1 1 d .
O11 O 1.0372(7) -0.0383(4) 0.1009(5) 0.0672(18) Uani 1 1 d .
O12 O 0.6378(8) 0.0530(5) -0.0808(4) 0.080(2) Uani 1 1 d .
O21 O 0.4289(7) 0.0380(5) 0.3023(6) 0.078(2) Uani 1 1 d .
O31 O 0.5298(7) 0.3187(4) 0.2622(5) 0.0681(18) Uani 1 1 d .
O32 O 0.3860(6) 0.1400(4) 0.0324(4) 0.0598(16) Uani 1 1 d .

loop_
_atom_site_aniso_label
_atom_site_aniso_U_11
_atom_site_aniso_U_22
_atom_site_aniso_U_33
_atom_site_aniso_U_23
_atom_site_aniso_U_13
_atom_site_aniso_U_12
Ir1 0.03236(14) 0.02858(13) 0.02629(12) -0.00166(8) 0.00694(10) 0.00065(9)
Ir2 0.03149(14) 0.02717(12) 0.02749(12) 0.00161(8) 0.00701(10) -0.00112(9)
Ir3 0.02463(13) 0.02938(12) 0.03256(13) 0.00461(9) 0.00741(10) 0.00318(9)
Ir4 0.02574(13) 0.02848(12) 0.03313(13) 0.00024(9) 0.01025(10) 0.00042(9)
C1 0.039(4) 0.033(3) 0.032(3) 0.000(2) 0.006(3) -0.002(3)
C2 0.031(4) 0.056(5) 0.051(4) 0.022(4) 0.012(3) 0.000(3)
C11 0.046(4) 0.039(4) 0.035(3) -0.001(3) 0.010(3) 0.003(3)
C12 0.055(5) 0.051(5) 0.036(4) -0.004(3) 0.004(3) 0.000(4)
C21 0.038(4) 0.049(4) 0.053(4) 0.011(3) 0.009(4) 0.000(3)
C31 0.028(4) 0.041(4) 0.060(4) 0.000(3) 0.014(3) 0.005(3)
C32 0.037(4) 0.039(4) 0.041(3) 0.010(3) 0.009(3) 0.008(3)
C33 0.029(3) 0.022(3) 0.028(3) -0.001(2) 0.009(2) -0.001(2)
C34 0.028(3) 0.024(3) 0.028(3) -0.001(2) 0.004(2) 0.005(2)
C35 0.033(4) 0.041(4) 0.034(3) 0.002(3) -0.001(3) 0.008(3)
C36 0.042(4) 0.040(4) 0.037(3) 0.009(3) -0.003(3) 0.011(3)
C37 0.051(5) 0.036(4) 0.036(3) 0.006(3) 0.005(3) 0.004(3)
C38 0.043(4) 0.038(4) 0.036(3) -0.004(3) 0.007(3) -0.001(3)
C39 0.046(4) 0.036(3) 0.031(3) 0.001(3) 0.007(3) 0.001(3)
C40 0.047(4) 0.029(3) 0.031(3) -0.005(2) 0.013(3) 0.002(3)
C41 0.031(4) 0.046(4) 0.063(5) -0.005(3) 0.027(3) -0.007(3)
C42 0.049(5) 0.051(4) 0.050(4) -0.006(3) 0.027(4) -0.010(4)
C43 0.068(7) 0.086(7) 0.067(6) 0.018(5) 0.038(5) -0.012(5)
C44 0.117(9) 0.051(5) 0.060(5) 0.011(4) 0.022(6) -0.021(6)
C45 0.054(5) 0.030(4) 0.068(5) 0.003(3) 0.025(4) -0.002(3)
C46 0.047(4) 0.044(4) 0.044(4) -0.012(3) 0.016(3) -0.018(3)
C47 0.034(5) 0.087(7) 0.092(7) -0.032(6) 0.009(5) -0.022(5)
C48 0.038(5) 0.067(6) 0.105(8) -0.011(6) 0.025(5) -0.003(4)
O1 0.081(4) 0.034(3) 0.060(3) -0.012(2) 0.032(3) -0.017(3)
O2 0.041(4) 0.129(6) 0.065(4) 0.062(4) 0.006(3) 0.007(4)
O11 0.076(5) 0.058(4) 0.072(4) 0.000(3) 0.029(4) 0.026(3)
O12 0.083(5) 0.103(6) 0.039(3) -0.005(3) -0.011(3) 0.012(4)
O21 0.057(4) 0.082(5) 0.107(6) 0.010(4) 0.040(4) -0.004(4)
O31 0.056(4) 0.054(4) 0.100(5) -0.023(4) 0.029(4) 0.007(3)
O32 0.036(3) 0.075(4) 0.059(3) -0.001(3) -0.005(3) -0.003(3)

loop_
_atom_type_symbol
_atom_type_description
_atom_type_scat_dispersion_real
_atom_type_scat_dispersion_imag
_atom_type_scat_source
C C 0.0033 0.0016 'International Tables Vol C Tables 4.2.6.8 and 6.1.1.4'
H H 0.0000 0.0000 'International Tables Vol C Tables 4.2.6.8 and 6.1.1.4'
O O 0.0106 0.0060 'International Tables Vol C Tables 4.2.6.8 and 6.1.1.4'
Ir Ir -1.4442 7.9887 'International Tables Vol C Tables 4.2.6.8 and 6.1.1.4'

loop_
_geom_angle_atom_site_label_1
_geom_angle_atom_site_label_2
_geom_angle_atom_site_label_3
_geom_angle
C11 Ir1 C12 95.8(3)
C11 Ir1 C1 96.0(3)
C12 Ir1 C1 100.9(3)
C11 Ir1 C34 94.6(3)
C12 Ir1 C34 162.3(3)
C1 Ir1 C34 92.2(2)
C11 Ir1 Ir2 124.0(2)
C12 Ir1 Ir2 128.1(3)
C1 Ir1 Ir2 48.62(18)
C34 Ir1 Ir2 54.54(17)
C11 Ir1 Ir4 102.9(2)
C12 Ir1 Ir4 109.6(3)
C1 Ir1 Ir4 141.91(17)
C34 Ir1 Ir4 53.93(16)
Ir2 Ir1 Ir4 93.794(10)
C11 Ir1 Ir3 161.0(2)
C12 Ir1 Ir3 94.5(3)
C1 Ir1 Ir3 97.73(19)
C34 Ir1 Ir3 71.77(16)
Ir2 Ir1 Ir3 59.011(8)
Ir4 Ir1 Ir3 58.447(9)
C21 Ir2 C1 96.9(3)
C21 Ir2 C38 92.3(3)
C1 Ir2 C38 130.6(3)
C21 Ir2 C37 106.3(3)
C1 Ir2 C37 93.3(3)
C38 Ir2 C37 38.0(3)
C21 Ir2 C33 132.5(3)
C1 Ir2 C33 122.8(2)
C38 Ir2 C33 81.3(2)
C37 Ir2 C33 97.1(3)
C21 Ir2 C34 169.9(3)
C1 Ir2 C34 90.3(2)
C38 Ir2 C34 88.3(3)
C37 Ir2 C34 80.2(3)
C33 Ir2 C34 37.7(2)
C21 Ir2 Ir1 131.3(3)
C1 Ir2 Ir1 51.03(19)
C38 Ir2 Ir1 136.0(2)
C37 Ir2 Ir1 110.5(2)
C33 Ir2 Ir1 72.80(15)
C34 Ir2 Ir1 49.95(14)
C21 Ir2 Ir3 99.7(2)
C1 Ir2 Ir3 102.36(18)
C38 Ir2 Ir3 123.72(18)
C37 Ir2 Ir3 147.7(2)
C33 Ir2 Ir3 50.76(15)
C34 Ir2 Ir3 71.70(14)
Ir1 Ir2 Ir3 62.177(9)
C31 Ir3 C32 95.0(3)
C31 Ir3 C2 108.5(3)
C32 Ir3 C2 97.2(3)
C31 Ir3 C33 94.1(3)
C32 Ir3 C33 153.4(3)
C2 Ir3 C33 103.4(3)
C31 Ir3 Ir4 118.1(2)
C32 Ir3 Ir4 137.3(2)
C2 Ir3 Ir4 48.9(2)
C33 Ir3 Ir4 55.74(16)
C31 Ir3 Ir2 107.4(2)
C32 Ir3 Ir2 100.7(2)
C2 Ir3 Ir2 137.9(2)
C33 Ir3 Ir2 52.70(15)
Ir4 Ir3 Ir2 94.543(10)
C31 Ir3 Ir1 164.3(2)
C32 Ir3 Ir1 95.2(2)
C2 Ir3 Ir1 82.0(2)
C33 Ir3 Ir1 71.68(15)
Ir4 Ir3 Ir1 59.803(9)
Ir2 Ir3 Ir1 58.812(9)
C2 Ir4 C41 128.4(3)
C2 Ir4 C42 89.2(3)
C41 Ir4 C42 39.4(3)
C2 Ir4 C46 116.7(3)
C41 Ir4 C46 79.2(3)
C42 Ir4 C46 93.6(3)
C2 Ir4 C45 83.1(3)
C41 Ir4 C45 89.0(3)
C42 Ir4 C45 79.2(3)
C46 Ir4 C45 36.4(3)
C2 Ir4 C34 118.9(3)
C41 Ir4 C34 98.8(3)
C42 Ir4 C34 128.9(3)
C46 Ir4 C34 107.3(3)
C45 Ir4 C34 140.8(3)
C2 Ir4 C33 99.0(2)
C41 Ir4 C33 130.4(3)
C42 Ir4 C33 165.7(3)
C46 Ir4 C33 93.1(2)
C45 Ir4 C33 113.3(3)
C34 Ir4 C33 36.7(2)
C2 Ir4 Ir3 50.00(19)
C41 Ir4 Ir3 159.1(2)
C42 Ir4 Ir3 134.0(2)
C46 Ir4 Ir3 121.1(2)
C45 Ir4 Ir3 110.3(2)
C34 Ir4 Ir3 71.76(15)
C33 Ir4 Ir3 50.13(15)
C2 Ir4 Ir1 84.0(2)
C41 Ir4 Ir1 97.8(2)
C42 Ir4 Ir1 98.9(2)
C46 Ir4 Ir1 156.1(2)
C45 Ir4 Ir1 166.9(2)
C34 Ir4 Ir1 49.35(15)
C33 Ir4 Ir1 70.56(14)
Ir3 Ir4 Ir1 61.750(9)
O1 C1 Ir2 141.2(5)
O1 C1 Ir1 138.2(5)
Ir2 C1 Ir1 80.4(2)
O2 C2 Ir4 138.3(6)
O2 C2 Ir3 140.5(6)
Ir4 C2 Ir3 81.1(2)
O11 C11 Ir1 176.9(7)
O12 C12 Ir1 177.8(8)
O21 C21 Ir2 179.1(8)
O31 C31 Ir3 176.5(8)
O32 C32 Ir3 177.0(7)
C34 C33 C40 122.8(5)
C34 C33 Ir3 107.5(4)
C40 C33 Ir3 129.3(4)
C34 C33 Ir2 73.4(3)
C40 C33 Ir2 110.6(4)
Ir3 C33 Ir2 76.55(19)
C34 C33 Ir4 69.9(3)
C40 C33 Ir4 126.5(4)
Ir3 C33 Ir4 74.13(18)
Ir2 C33 Ir4 122.3(2)
C33 C34 C35 123.5(5)
C33 C34 Ir1 108.8(4)
C35 C34 Ir1 126.6(4)
C33 C34 Ir2 69.0(3)
C35 C34 Ir2 112.1(4)
Ir1 C34 Ir2 75.50(19)
C33 C34 Ir4 73.3(3)
C35 C34 Ir4 125.7(4)
Ir1 C34 Ir4 76.72(18)
Ir2 C34 Ir4 121.7(3)
C34 C35 C36 111.0(6)
C37 C36 C35 114.9(6)
C38 C37 C36 125.5(7)
C38 C37 Ir2 70.5(4)
C36 C37 Ir2 109.0(4)
C37 C38 C39 125.0(7)
C37 C38 Ir2 71.6(4)
C39 C38 Ir2 112.2(5)
C38 C39 C40 117.5(6)
C33 C40 C39 110.9(5)
C42 C41 C48 123.0(8)
C42 C41 Ir4 70.5(4)
C48 C41 Ir4 114.3(5)
C41 C42 C43 124.2(8)
C41 C42 Ir4 70.2(4)
C43 C42 Ir4 114.4(6)
C44 C43 C42 113.0(7)
C43 C44 C45 115.8(7)
C46 C45 C44 123.1(8)
C46 C45 Ir4 71.5(4)
C44 C45 Ir4 112.6(6)
C45 C46 C47 127.2(8)
C45 C46 Ir4 72.1(4)
C47 C46 Ir4 112.4(6)
C46 C47 C48 113.7(8)
C47 C48 C41 113.8(7)

loop_
_geom_bond_atom_site_label_1
_geom_bond_atom_site_label_2
_geom_bond_distance
Ir1 C11 1.892(7)
Ir1 C12 1.893(8)
Ir1 C1 2.122(7)
Ir1 C34 2.128(6)
Ir1 Ir2 2.6909(3)
Ir1 Ir4 2.7294(3)
Ir1 Ir3 2.7818(3)
Ir2 C21 1.840(8)
Ir2 C1 2.048(7)
Ir2 C38 2.162(7)
Ir2 C37 2.176(7)
Ir2 C33 2.205(6)
Ir2 C34 2.264(6)
Ir2 Ir3 2.6965(3)
Ir3 C31 1.901(7)
Ir3 C32 1.904(7)
Ir3 C2 2.087(7)
Ir3 C33 2.147(6)
Ir3 Ir4 2.6911(4)
Ir4 C2 2.052(7)
Ir4 C41 2.144(7)
Ir4 C42 2.148(7)
Ir4 C46 2.190(7)
Ir4 C45 2.199(7)
Ir4 C34 2.267(6)
Ir4 C33 2.312(6)
C1 O1 1.169(8)
C2 O2 1.159(8)
C11 O11 1.135(9)
C12 O12 1.145(9)
C21 O21 1.143(10)
C31 O31 1.128(9)
C32 O32 1.130(8)
C33 C34 1.443(8)
C33 C40 1.538(8)
C34 C35 1.524(8)
C35 C36 1.529(10)
C36 C37 1.525(11)
C37 C38 1.412(10)
C38 C39 1.499(10)
C39 C40 1.541(9)
C41 C42 1.445(11)
C41 C48 1.527(12)
C42 C43 1.510(12)
C43 C44 1.482(14)
C44 C45 1.521(12)
C45 C46 1.371(11)
C46 C47 1.477(12)
C47 C48 1.506(13)
